data_4084890
loop_
_publ_author_name
'Hurkes, Natascha'
'Bruhn, Clemens'
'Belaj, Ferdinand'
'Pietschnig, Rudolf'

_publ_section_title
;
 Silanetriols as Powerful Starting Materials for Selective Condensation to
 Bulky POSS Cages.
;
_journal_issue 24
_journal_name_full Organometallics
_journal_page_first 7299
_journal_page_last 7306
_journal_paper_doi 10.1021/om5010918
_journal_volume 33
_journal_year 2014
_chemical_compound_source 'synthetical product'
_chemical_formula_moiety 'C48 H104 O12 Si8'
_chemical_formula_sum 'C48 H104 O12 Si8'
_chemical_formula_weight 1098.03
_chemical_name_systematic ' octakis(1,1-dimethylbutyl)octasilsesquioxane'
_space_group_IT_number 2
_symmetry_cell_setting triclinic
_symmetry_space_group_name_Hall '-P 1'
_symmetry_space_group_name_H-M 'P -1'
_atom_sites_solution_hydrogens geom
_atom_sites_solution_primary direct
_atom_sites_solution_secondary difmap
_audit_creation_method 'manual edited SHELXL-97 .cif file'
_cell_angle_alpha 68.8952(11)
_cell_angle_beta 87.8745(12)
_cell_angle_gamma 66.4831(11)
_cell_formula_units_Z 1
_cell_length_a 10.8944(4)
_cell_length_b 12.6042(4)
_cell_length_c 13.4936(5)
_cell_measurement_reflns_used 9989
_cell_measurement_temperature 100(2)
_cell_measurement_theta_max 31.13
_cell_measurement_theta_min 3.25
_cell_volume 1572.67(10)
_computing_cell_refinement 'Bruker SAINT'
_computing_data_collection 'Bruker APEX2'
_computing_data_reduction 'Bruker SAINT'
_computing_molecular_graphics 'modified ORTEP (Johnson, 1965)'
_computing_publication_material 'SHELXL-97 (Sheldrick, 2008)'
_computing_structure_refinement 'SHELXL-97 (Sheldrick, 2008)'
_computing_structure_solution 'SHELXS-97 (Sheldrick, 2008)'
_diffrn_ambient_temperature 100(2)
_diffrn_measured_fraction_theta_full 0.987
_diffrn_measured_fraction_theta_max 0.987
_diffrn_measurement_device_type 'Bruker APEX-II CCD'
_diffrn_measurement_method '\f and \w scans'
_diffrn_radiation_monochromator graphite
_diffrn_radiation_source 'fine-focus sealed tube'
_diffrn_radiation_type MoK\a
_diffrn_radiation_wavelength 0.71073
_diffrn_reflns_av_R_equivalents 0.0168
_diffrn_reflns_av_sigmaI/netI 0.0159
_diffrn_reflns_limit_h_max 15
_diffrn_reflns_limit_h_min -15
_diffrn_reflns_limit_k_max 17
_diffrn_reflns_limit_k_min -17
_diffrn_reflns_limit_l_max 18
_diffrn_reflns_limit_l_min -18
_diffrn_reflns_number 26387
_diffrn_reflns_theta_full 30.00
_diffrn_reflns_theta_max 30.00
_diffrn_reflns_theta_min 1.98
_diffrn_standards_number 0
_exptl_absorpt_coefficient_mu 0.222
_exptl_absorpt_correction_T_max 0.7462
_exptl_absorpt_correction_T_min 0.6812
_exptl_absorpt_correction_type multi-scan
_exptl_absorpt_process_details 'Bruker SADABS'
_exptl_crystal_colour colourless
_exptl_crystal_density_diffrn 1.159
_exptl_crystal_density_method 'not measured'
_exptl_crystal_description block
_exptl_crystal_F_000 600
_exptl_crystal_size_max 0.38
_exptl_crystal_size_mid 0.36
_exptl_crystal_size_min 0.36
_refine_diff_density_max 0.519
_refine_diff_density_min -0.365
_refine_diff_density_rms 0.047
_refine_ls_extinction_method none
_refine_ls_goodness_of_fit_ref 1.055
_refine_ls_hydrogen_treatment refU
_refine_ls_matrix_type full
_refine_ls_number_parameters 339
_refine_ls_number_reflns 9065
_refine_ls_number_restraints 0
_refine_ls_restrained_S_all 1.055
_refine_ls_R_factor_all 0.0300
_refine_ls_R_factor_gt 0.0264
_refine_ls_shift/su_max 0.001
_refine_ls_shift/su_mean 0.000
_refine_ls_structure_factor_coef Fsqd
_refine_ls_weighting_details 'calc w=1/[\s^2^(Fo^2^)+(0.0397P)^2^+0.5414P] where P=(Fo^2^+2Fc^2^)/3'
_refine_ls_weighting_scheme calc
_refine_ls_wR_factor_gt 0.0742
_refine_ls_wR_factor_ref 0.0783
_reflns_number_gt 8236
_reflns_number_total 9065
_reflns_threshold_expression >2sigma(I)
_cod_data_source_file om5010918_si_002.cif
_cod_data_source_block 4c_NH260
_cod_depositor_comments 'Adding full bibliography for 4084885--4084891.cif.'
_cod_database_code 4084890

loop_
_symmetry_equiv_pos_as_xyz
'x, y, z'
'-x, -y, -z'

loop_
_atom_site_label
_atom_site_type_symbol
_atom_site_fract_x
_atom_site_fract_y
_atom_site_fract_z
_atom_site_U_iso_or_equiv
_atom_site_adp_type
_atom_site_occupancy
_atom_site_symmetry_multiplicity
_atom_site_calc_flag
_atom_site_refinement_flags
Si1 Si 0.59859(2) 0.61403(2) 0.326282(17) 0.00906(5) Uani 1 1 d .
O1 O 0.66028(6) 0.46547(6) 0.34929(5) 0.01360(12) Uani 1 1 d .
Si2 Si 0.65442(2) 0.33197(2) 0.416723(17) 0.00933(5) Uani 1 1 d .
O2 O 0.70818(6) 0.28909(6) 0.54155(5) 0.01446(12) Uani 1 1 d .
Si3 Si 0.70694(2) 0.31801(2) 0.649487(17) 0.00941(5) Uani 1 1 d .
O3 O 0.72229(6) 0.44856(6) 0.62050(5) 0.01388(12) Uani 1 1 d .
Si4 Si 0.65101(2) 0.59944(2) 0.559612(17) 0.00952(5) Uani 1 1 d .
O4 O 0.63865(7) 0.63363(6) 0.43117(5) 0.01456(12) Uani 1 1 d .
O5 O 0.43537(6) 0.66959(6) 0.30345(5) 0.01391(12) Uani 1 1 d .
O6 O 0.49945(6) 0.34796(6) 0.40660(5) 0.01400(12) Uani 1 1 d .
C11 C 0.66943(9) 0.69300(8) 0.20812(7) 0.01384(15) Uani 1 1 d .
C12 C 0.66449(10) 0.81750(9) 0.20744(8) 0.01973(18) Uani 1 1 d .
H121 H 0.7217 0.7986 0.2722 0.026(2) Uiso 1 1 calc R
H122 H 0.7059 0.8527 0.1446 0.026(2) Uiso 1 1 calc R
C13 C 0.52677(12) 0.91780(10) 0.20423(10) 0.0267(2) Uani 1 1 d .
H131 H 0.4837 0.8844 0.2667 0.038(3) Uiso 1 1 calc R
H132 H 0.4691 0.9401 0.1386 0.038(3) Uiso 1 1 calc R
C14 C 0.53584(17) 1.03503(12) 0.20571(13) 0.0435(3) Uani 1 1 d .
H141 H 0.5887 1.0143 0.2725 0.060(3) Uiso 1 1 calc R
H142 H 0.4449 1.0984 0.2010 0.060(3) Uiso 1 1 calc R
H143 H 0.5797 1.0677 0.1447 0.060(3) Uiso 1 1 calc R
C15 C 0.59280(11) 0.71448(10) 0.10411(7) 0.02115(18) Uani 1 1 d .
H151 H 0.6327 0.7522 0.0425 0.032(2) Uiso 1 1 calc R
H152 H 0.4978 0.7705 0.0987 0.032(2) Uiso 1 1 calc R
H153 H 0.5992 0.6343 0.1050 0.032(2) Uiso 1 1 calc R
C16 C 0.81882(10) 0.60609(10) 0.21455(9) 0.0259(2) Uani 1 1 d .
H161 H 0.8251 0.5283 0.2098 0.036(2) Uiso 1 1 calc R
H162 H 0.8674 0.5872 0.2827 0.036(2) Uiso 1 1 calc R
H163 H 0.8590 0.6475 0.1552 0.036(2) Uiso 1 1 calc R
C21 C 0.76195(8) 0.20693(8) 0.36880(7) 0.01274(15) Uani 1 1 d .
C22 C 0.70063(9) 0.22100(8) 0.26115(7) 0.01527(16) Uani 1 1 d .
H221 H 0.7593 0.1478 0.2444 0.021(2) Uiso 1 1 calc R
H222 H 0.6119 0.2170 0.2712 0.021(2) Uiso 1 1 calc R
C23 C 0.68024(11) 0.33846(10) 0.16340(7) 0.02262(19) Uani 1 1 d .
H231 H 0.7668 0.3469 0.1535 0.030(3) Uiso 1 1 calc R
H232 H 0.6145 0.4129 0.1751 0.030(3) Uiso 1 1 calc R
C24 C 0.62866(13) 0.33174(12) 0.06301(8) 0.0296(2) Uani 1 1 d .
H241 H 0.6949 0.2592 0.0505 0.044(3) Uiso 1 1 calc R
H242 H 0.6152 0.4081 0.0013 0.044(3) Uiso 1 1 calc R
H243 H 0.5428 0.3236 0.0729 0.044(3) Uiso 1 1 calc R
C25 C 0.77104(11) 0.08116(8) 0.45257(8) 0.02085(18) Uani 1 1 d .
H251 H 0.8256 0.0132 0.4292 0.029(2) Uiso 1 1 calc R
H252 H 0.6802 0.0836 0.4597 0.029(2) Uiso 1 1 calc R
H253 H 0.8130 0.0669 0.5218 0.029(2) Uiso 1 1 calc R
C26 C 0.90510(9) 0.20281(10) 0.36188(8) 0.02016(18) Uani 1 1 d .
H261 H 0.9616 0.1351 0.3390 0.028(2) Uiso 1 1 calc R
H262 H 0.9442 0.1882 0.4323 0.028(2) Uiso 1 1 calc R
H263 H 0.9006 0.2826 0.3099 0.028(2) Uiso 1 1 calc R
C31 C 0.84943(8) 0.19016(8) 0.75177(7) 0.01355(15) Uani 1 1 d .
C32 C 0.83041(10) 0.06756(9) 0.78221(7) 0.01867(17) Uani 1 1 d .
H321 H 0.7408 0.0816 0.8074 0.033(3) Uiso 1 1 calc R
H322 H 0.8288 0.0501 0.7165 0.033(3) Uiso 1 1 calc R
C33 C 0.93555(12) -0.04866(10) 0.86731(9) 0.0302(2) Uani 1 1 d .
H331 H 1.0251 -0.0671 0.8414 0.050(3) Uiso 1 1 calc R
H332 H 0.9402 -0.0320 0.9331 0.050(3) Uiso 1 1 calc R
C34 C 0.90337(15) -0.16216(11) 0.89424(11) 0.0387(3) Uani 1 1 d .
H341 H 0.8152 -0.1448 0.9207 0.058(3) Uiso 1 1 calc R
H342 H 0.9729 -0.2342 0.9495 0.058(3) Uiso 1 1 calc R
H343 H 0.9013 -0.1805 0.8298 0.058(3) Uiso 1 1 calc R
C35 C 0.84658(13) 0.22631(11) 0.84955(8) 0.0301(2) Uani 1 1 d .
H351 H 0.9240 0.1630 0.9029 0.044(3) Uiso 1 1 calc R
H352 H 0.7628 0.2313 0.8809 0.044(3) Uiso 1 1 calc R
H353 H 0.8511 0.3076 0.8271 0.044(3) Uiso 1 1 calc R
C36 C 0.98293(10) 0.17804(10) 0.70489(9) 0.0260(2) Uani 1 1 d .
H361 H 0.9896 0.2585 0.6816 0.040(2) Uiso 1 1 calc R
H362 H 0.9856 0.1534 0.6435 0.040(2) Uiso 1 1 calc R
H363 H 1.0587 0.1145 0.7597 0.040(2) Uiso 1 1 calc R
C41 C 0.75495(9) 0.67077(9) 0.59507(7) 0.01619(16) Uani 1 1 d .
C42 C 0.81538(10) 0.60668(9) 0.71421(7) 0.01862(17) Uani 1 1 d .
H421 H 0.8761 0.5186 0.7277 0.024(2) Uiso 1 1 calc R
H422 H 0.8720 0.6472 0.7256 0.024(2) Uiso 1 1 calc R
C43 C 0.71836(10) 0.60692(10) 0.79850(8) 0.02079(18) Uani 1 1 d .
H431 H 0.6672 0.5588 0.7940 0.030(3) Uiso 1 1 calc R
H432 H 0.6530 0.6938 0.7844 0.030(3) Uiso 1 1 calc R
C44 C 0.79478(13) 0.54930(12) 0.91090(8) 0.0299(2) Uani 1 1 d .
H441 H 0.8566 0.4621 0.9261 0.035(2) Uiso 1 1 calc R
H442 H 0.7303 0.5526 0.9636 0.035(2) Uiso 1 1 calc R
H443 H 0.8463 0.5962 0.9151 0.035(2) Uiso 1 1 calc R
C45 C 0.67058(14) 0.81176(10) 0.56577(9) 0.0300(2) Uani 1 1 d .
H451 H 0.7267 0.8489 0.5827 0.041(3) Uiso 1 1 calc R
H452 H 0.5936 0.8242 0.6069 0.041(3) Uiso 1 1 calc R
H453 H 0.6378 0.8519 0.4891 0.041(3) Uiso 1 1 calc R
C46 C 0.87520(13) 0.65242(15) 0.52927(9) 0.0347(3) Uani 1 1 d .
H461 H 0.8416 0.6947 0.4527 0.046(3) Uiso 1 1 calc R
H462 H 0.9279 0.5630 0.5460 0.046(3) Uiso 1 1 calc R
H463 H 0.9325 0.6879 0.5472 0.046(3) Uiso 1 1 calc R

loop_
_atom_site_aniso_label
_atom_site_aniso_U_11
_atom_site_aniso_U_22
_atom_site_aniso_U_33
_atom_site_aniso_U_23
_atom_site_aniso_U_13
_atom_site_aniso_U_12
Si1 0.00957(10) 0.00960(10) 0.00815(9) -0.00293(7) 0.00107(7) -0.00444(8)
O1 0.0156(3) 0.0104(3) 0.0140(3) -0.0045(2) 0.0036(2) -0.0049(2)
Si2 0.00992(10) 0.00906(10) 0.00854(10) -0.00376(8) 0.00071(7) -0.00304(8)
O2 0.0167(3) 0.0148(3) 0.0101(3) -0.0052(2) -0.0008(2) -0.0040(2)
Si3 0.00879(10) 0.00988(10) 0.00796(9) -0.00274(8) -0.00038(7) -0.00275(8)
O3 0.0131(3) 0.0114(3) 0.0156(3) -0.0037(2) -0.0015(2) -0.0044(2)
Si4 0.00987(10) 0.01063(10) 0.00926(10) -0.00391(8) 0.00055(7) -0.00520(8)
O4 0.0190(3) 0.0175(3) 0.0104(3) -0.0054(2) 0.0011(2) -0.0104(2)
O5 0.0101(3) 0.0162(3) 0.0127(3) -0.0034(2) 0.0010(2) -0.0046(2)
O6 0.0113(3) 0.0156(3) 0.0169(3) -0.0086(2) 0.0021(2) -0.0052(2)
C11 0.0148(4) 0.0149(4) 0.0120(3) -0.0037(3) 0.0031(3) -0.0076(3)
C12 0.0248(4) 0.0191(4) 0.0180(4) -0.0037(3) 0.0021(3) -0.0147(4)
C13 0.0315(5) 0.0171(4) 0.0327(5) -0.0094(4) 0.0030(4) -0.0111(4)
C14 0.0648(9) 0.0220(5) 0.0486(8) -0.0141(5) 0.0046(7) -0.0218(6)
C15 0.0312(5) 0.0243(4) 0.0112(4) -0.0060(3) 0.0036(3) -0.0153(4)
C16 0.0176(4) 0.0259(5) 0.0283(5) -0.0053(4) 0.0104(4) -0.0084(4)
C21 0.0129(3) 0.0118(3) 0.0120(3) -0.0052(3) 0.0011(3) -0.0031(3)
C22 0.0175(4) 0.0158(4) 0.0144(4) -0.0085(3) 0.0022(3) -0.0061(3)
C23 0.0328(5) 0.0241(5) 0.0133(4) -0.0054(3) -0.0002(3) -0.0152(4)
C24 0.0413(6) 0.0346(6) 0.0142(4) -0.0097(4) -0.0003(4) -0.0162(5)
C25 0.0277(5) 0.0108(4) 0.0186(4) -0.0046(3) 0.0022(3) -0.0035(3)
C26 0.0126(4) 0.0246(4) 0.0230(4) -0.0132(4) 0.0019(3) -0.0037(3)
C31 0.0121(3) 0.0132(4) 0.0113(3) -0.0030(3) -0.0021(3) -0.0025(3)
C32 0.0183(4) 0.0139(4) 0.0163(4) 0.0003(3) -0.0023(3) -0.0044(3)
C33 0.0322(6) 0.0163(4) 0.0264(5) 0.0022(4) -0.0086(4) -0.0029(4)
C34 0.0473(7) 0.0174(5) 0.0349(6) 0.0033(4) 0.0033(5) -0.0088(5)
C35 0.0401(6) 0.0234(5) 0.0169(4) -0.0079(4) -0.0123(4) -0.0021(4)
C36 0.0115(4) 0.0227(5) 0.0320(5) -0.0008(4) 0.0002(4) -0.0041(3)
C41 0.0198(4) 0.0217(4) 0.0134(4) -0.0068(3) 0.0019(3) -0.0146(3)
C42 0.0191(4) 0.0248(4) 0.0158(4) -0.0090(3) 0.0001(3) -0.0114(4)
C43 0.0230(4) 0.0233(4) 0.0161(4) -0.0087(3) 0.0027(3) -0.0086(4)
C44 0.0396(6) 0.0360(6) 0.0159(4) -0.0101(4) 0.0011(4) -0.0170(5)
C45 0.0492(7) 0.0189(5) 0.0253(5) -0.0029(4) -0.0071(5) -0.0213(5)
C46 0.0317(6) 0.0700(9) 0.0247(5) -0.0228(6) 0.0125(4) -0.0389(6)

loop_
_atom_type_symbol
_atom_type_description
_atom_type_scat_dispersion_real
_atom_type_scat_dispersion_imag
_atom_type_scat_source
C C 0.0033 0.0016 'International Tables Vol C Tables 4.2.6.8 and 6.1.1.4'
H H 0.0000 0.0000 'International Tables Vol C Tables 4.2.6.8 and 6.1.1.4'
O O 0.0106 0.0060 'International Tables Vol C Tables 4.2.6.8 and 6.1.1.4'
Si Si 0.0817 0.0704 'International Tables Vol C Tables 4.2.6.8 and 6.1.1.4'

loop_
_geom_angle_atom_site_label_1
_geom_angle_atom_site_label_2
_geom_angle_atom_site_label_3
_geom_angle
_geom_angle_site_symmetry_1
_geom_angle_site_symmetry_3
O4 Si1 O5 109.05(3) . .
O4 Si1 O1 109.36(3) . .
O5 Si1 O1 108.25(3) . .
O4 Si1 C11 110.08(4) . .
O5 Si1 C11 111.01(4) . .
O1 Si1 C11 109.05(4) . .
Si2 O1 Si1 146.58(4) . .
O6 Si2 O2 109.41(3) . .
O6 Si2 O1 109.14(3) . .
O2 Si2 O1 108.63(4) . .
O6 Si2 C21 109.00(4) . .
O2 Si2 C21 108.14(4) . .
O1 Si2 C21 112.48(4) . .
Si3 O2 Si2 151.04(4) . .
O2 Si3 O5 109.01(4) . 2_666
O2 Si3 O3 109.14(3) . .
O5 Si3 O3 109.43(3) 2_666 .
O2 Si3 C31 110.44(4) . .
O5 Si3 C31 109.74(4) 2_666 .
O3 Si3 C31 109.07(4) . .
Si4 O3 Si3 146.06(4) . .
O6 Si4 O3 109.12(3) 2_666 .
O6 Si4 O4 108.62(3) 2_666 .
O3 Si4 O4 108.83(3) . .
O6 Si4 C41 110.88(4) 2_666 .
O3 Si4 C41 109.89(4) . .
O4 Si4 C41 109.45(4) . .
Si1 O4 Si4 151.20(4) . .
Si3 O5 Si1 148.34(4) 2_666 .
Si4 O6 Si2 148.33(4) 2_666 .
C15 C11 C16 108.71(8) . .
C15 C11 C12 110.58(7) . .
C16 C11 C12 107.42(8) . .
C15 C11 Si1 109.55(6) . .
C16 C11 Si1 108.22(6) . .
C12 C11 Si1 112.25(6) . .
C13 C12 C11 117.16(8) . .
C13 C12 H121 108.0 . .
C11 C12 H121 108.0 . .
C13 C12 H122 108.0 . .
C11 C12 H122 108.0 . .
H121 C12 H122 107.3 . .
C12 C13 C14 112.03(10) . .
C12 C13 H131 109.2 . .
C14 C13 H131 109.2 . .
C12 C13 H132 109.2 . .
C14 C13 H132 109.2 . .
H131 C13 H132 107.9 . .
C13 C14 H141 109.5 . .
C13 C14 H142 109.5 . .
H141 C14 H142 109.5 . .
C13 C14 H143 109.5 . .
H141 C14 H143 109.5 . .
H142 C14 H143 109.5 . .
C11 C15 H151 109.5 . .
C11 C15 H152 109.5 . .
H151 C15 H152 109.5 . .
C11 C15 H153 109.5 . .
H151 C15 H153 109.5 . .
H152 C15 H153 109.5 . .
C11 C16 H161 109.5 . .
C11 C16 H162 109.5 . .
H161 C16 H162 109.5 . .
C11 C16 H163 109.5 . .
H161 C16 H163 109.5 . .
H162 C16 H163 109.5 . .
C26 C21 C22 111.01(7) . .
C26 C21 C25 108.61(7) . .
C22 C21 C25 106.85(7) . .
C26 C21 Si2 110.11(6) . .
C22 C21 Si2 112.82(6) . .
C25 C21 Si2 107.23(6) . .
C23 C22 C21 117.90(8) . .
C23 C22 H221 107.8 . .
C21 C22 H221 107.8 . .
C23 C22 H222 107.8 . .
C21 C22 H222 107.8 . .
H221 C22 H222 107.2 . .
C22 C23 C24 110.52(9) . .
C22 C23 H231 109.5 . .
C24 C23 H231 109.5 . .
C22 C23 H232 109.5 . .
C24 C23 H232 109.5 . .
H231 C23 H232 108.1 . .
C23 C24 H241 109.5 . .
C23 C24 H242 109.5 . .
H241 C24 H242 109.5 . .
C23 C24 H243 109.5 . .
H241 C24 H243 109.5 . .
H242 C24 H243 109.5 . .
C21 C25 H251 109.5 . .
C21 C25 H252 109.5 . .
H251 C25 H252 109.5 . .
C21 C25 H253 109.5 . .
H251 C25 H253 109.5 . .
H252 C25 H253 109.5 . .
C21 C26 H261 109.5 . .
C21 C26 H262 109.5 . .
H261 C26 H262 109.5 . .
C21 C26 H263 109.5 . .
H261 C26 H263 109.5 . .
H262 C26 H263 109.5 . .
C36 C31 C35 109.44(9) . .
C36 C31 C32 111.02(8) . .
C35 C31 C32 110.97(8) . .
C36 C31 Si3 108.95(6) . .
C35 C31 Si3 107.79(6) . .
C32 C31 Si3 108.58(6) . .
C33 C32 C31 116.88(8) . .
C33 C32 H321 108.1 . .
C31 C32 H321 108.1 . .
C33 C32 H322 108.1 . .
C31 C32 H322 108.1 . .
H321 C32 H322 107.3 . .
C34 C33 C32 112.27(10) . .
C34 C33 H331 109.1 . .
C32 C33 H331 109.1 . .
C34 C33 H332 109.1 . .
C32 C33 H332 109.1 . .
H331 C33 H332 107.9 . .
C33 C34 H341 109.5 . .
C33 C34 H342 109.5 . .
H341 C34 H342 109.5 . .
C33 C34 H343 109.5 . .
H341 C34 H343 109.5 . .
H342 C34 H343 109.5 . .
C31 C35 H351 109.5 . .
C31 C35 H352 109.5 . .
H351 C35 H352 109.5 . .
C31 C35 H353 109.5 . .
H351 C35 H353 109.5 . .
H352 C35 H353 109.5 . .
C31 C36 H361 109.5 . .
C31 C36 H362 109.5 . .
H361 C36 H362 109.5 . .
C31 C36 H363 109.5 . .
H361 C36 H363 109.5 . .
H362 C36 H363 109.5 . .
C45 C41 C46 109.02(9) . .
C45 C41 C42 110.48(8) . .
C46 C41 C42 106.58(8) . .
C45 C41 Si4 110.05(7) . .
C46 C41 Si4 107.70(7) . .
C42 C41 Si4 112.85(6) . .
C43 C42 C41 118.05(8) . .
C43 C42 H421 107.8 . .
C41 C42 H421 107.8 . .
C43 C42 H422 107.8 . .
C41 C42 H422 107.8 . .
H421 C42 H422 107.1 . .
C42 C43 C44 110.87(9) . .
C42 C43 H431 109.5 . .
C44 C43 H431 109.5 . .
C42 C43 H432 109.5 . .
C44 C43 H432 109.5 . .
H431 C43 H432 108.1 . .
C43 C44 H441 109.5 . .
C43 C44 H442 109.5 . .
H441 C44 H442 109.5 . .
C43 C44 H443 109.5 . .
H441 C44 H443 109.5 . .
H442 C44 H443 109.5 . .
C41 C45 H451 109.5 . .
C41 C45 H452 109.5 . .
H451 C45 H452 109.5 . .
C41 C45 H453 109.5 . .
H451 C45 H453 109.5 . .
H452 C45 H453 109.5 . .
C41 C46 H461 109.5 . .
C41 C46 H462 109.5 . .
H461 C46 H462 109.5 . .
C41 C46 H463 109.5 . .
H461 C46 H463 109.5 . .
H462 C46 H463 109.5 . .

loop_
_geom_bond_atom_site_label_1
_geom_bond_atom_site_label_2
_geom_bond_distance
_geom_bond_site_symmetry_2
Si1 O4 1.6243(7) .
Si1 O5 1.6244(6) .
Si1 O1 1.6269(7) .
Si1 C11 1.8727(8) .
O1 Si2 1.6255(6) .
Si2 O6 1.6234(7) .
Si2 O2 1.6239(6) .
Si2 C21 1.8651(9) .
O2 Si3 1.6222(7) .
Si3 O5 1.6237(6) 2_666
Si3 O3 1.6248(7) .
Si3 C31 1.8634(8) .
O3 Si4 1.6242(7) .
Si4 O6 1.6215(6) 2_666
Si4 O4 1.6250(6) .
Si4 C41 1.8660(9) .
O5 Si3 1.6237(6) 2_666
O6 Si4 1.6215(6) 2_666
C11 C15 1.5405(13) .
C11 C16 1.5413(13) .
C11 C12 1.5452(13) .
C12 C13 1.5175(15) .
C12 H121 0.99 .
C12 H122 0.99 .
C13 C14 1.5269(16) .
C13 H131 0.99 .
C13 H132 0.99 .
C14 H141 0.98 .
C14 H142 0.98 .
C14 H143 0.98 .
C15 H151 0.98 .
C15 H152 0.98 .
C15 H153 0.98 .
C16 H161 0.98 .
C16 H162 0.98 .
C16 H163 0.98 .
C21 C26 1.5400(12) .
C21 C22 1.5426(12) .
C21 C25 1.5469(12) .
C22 C23 1.5277(13) .
C22 H221 0.99 .
C22 H222 0.99 .
C23 C24 1.5282(14) .
C23 H231 0.99 .
C23 H232 0.99 .
C24 H241 0.98 .
C24 H242 0.98 .
C24 H243 0.98 .
C25 H251 0.98 .
C25 H252 0.98 .
C25 H253 0.98 .
C26 H261 0.98 .
C26 H262 0.98 .
C26 H263 0.98 .
C31 C36 1.5371(13) .
C31 C35 1.5389(13) .
C31 C32 1.5465(13) .
C32 C33 1.5243(13) .
C32 H321 0.99 .
C32 H322 0.99 .
C33 C34 1.5225(18) .
C33 H331 0.99 .
C33 H332 0.99 .
C34 H341 0.98 .
C34 H342 0.98 .
C34 H343 0.98 .
C35 H351 0.98 .
C35 H352 0.98 .
C35 H353 0.98 .
C36 H361 0.98 .
C36 H362 0.98 .
C36 H363 0.98 .
C41 C45 1.5417(15) .
C41 C46 1.5420(14) .
C41 C42 1.5458(12) .
C42 C43 1.5237(13) .
C42 H421 0.99 .
C42 H422 0.99 .
C43 C44 1.5293(14) .
C43 H431 0.99 .
C43 H432 0.99 .
C44 H441 0.98 .
C44 H442 0.98 .
C44 H443 0.98 .
C45 H451 0.98 .
C45 H452 0.98 .
C45 H453 0.98 .
C46 H461 0.98 .
C46 H462 0.98 .
C46 H463 0.98 .

loop_
_geom_torsion_atom_site_label_1
_geom_torsion_atom_site_label_2
_geom_torsion_atom_site_label_3
_geom_torsion_atom_site_label_4
_geom_torsion
_geom_torsion_site_symmetry_1
_geom_torsion_site_symmetry_4
O4 Si1 O1 Si2 68.18(9) . .
O5 Si1 O1 Si2 -50.52(9) . .
C11 Si1 O1 Si2 -171.41(8) . .
Si1 O1 Si2 O6 50.74(9) . .
Si1 O1 Si2 O2 -68.49(9) . .
Si1 O1 Si2 C21 171.84(7) . .
O6 Si2 O2 Si3 -69.91(10) . .
O1 Si2 O2 Si3 49.14(10) . .
C21 Si2 O2 Si3 171.48(9) . .
Si2 O2 Si3 O5 69.89(10) . 2_666
Si2 O2 Si3 O3 -49.57(10) . .
Si2 O2 Si3 C31 -169.47(9) . .
O2 Si3 O3 Si4 69.59(8) . .
O5 Si3 O3 Si4 -49.62(9) 2_666 .
C31 Si3 O3 Si4 -169.68(7) . .
Si3 O3 Si4 O6 49.31(9) . 2_666
Si3 O3 Si4 O4 -69.07(8) . .
Si3 O3 Si4 C41 171.09(7) . .
O5 Si1 O4 Si4 70.94(10) . .
O1 Si1 O4 Si4 -47.26(10) . .
C11 Si1 O4 Si4 -167.05(9) . .
O6 Si4 O4 Si1 -71.10(10) 2_666 .
O3 Si4 O4 Si1 47.60(10) . .
C41 Si4 O4 Si1 167.71(9) . .
O4 Si1 O5 Si3 -44.51(10) . 2_666
O1 Si1 O5 Si3 74.38(9) . 2_666
C11 Si1 O5 Si3 -165.96(8) . 2_666
O2 Si2 O6 Si4 44.88(9) . 2_666
O1 Si2 O6 Si4 -73.86(9) . 2_666
C21 Si2 O6 Si4 162.94(8) . 2_666
O4 Si1 C11 C15 -160.30(6) . .
O5 Si1 C11 C15 -39.46(7) . .
O1 Si1 C11 C15 79.72(7) . .
O4 Si1 C11 C16 81.31(7) . .
O5 Si1 C11 C16 -157.84(7) . .
O1 Si1 C11 C16 -38.66(8) . .
O4 Si1 C11 C12 -37.05(7) . .
O5 Si1 C11 C12 83.79(7) . .
O1 Si1 C11 C12 -157.03(6) . .
C15 C11 C12 C13 63.01(11) . .
C16 C11 C12 C13 -178.51(9) . .
Si1 C11 C12 C13 -59.66(10) . .
C11 C12 C13 C14 179.06(10) . .
O6 Si2 C21 C26 171.74(6) . .
O2 Si2 C21 C26 -69.39(7) . .
O1 Si2 C21 C26 50.57(7) . .
O6 Si2 C21 C22 47.11(7) . .
O2 Si2 C21 C22 165.97(6) . .
O1 Si2 C21 C22 -74.07(7) . .
O6 Si2 C21 C25 -70.26(7) . .
O2 Si2 C21 C25 48.60(7) . .
O1 Si2 C21 C25 168.56(6) . .
C26 C21 C22 C23 -61.71(10) . .
C25 C21 C22 C23 -179.97(8) . .
Si2 C21 C22 C23 62.43(9) . .
C21 C22 C23 C24 175.81(8) . .
O2 Si3 C31 C36 58.60(8) . .
O5 Si3 C31 C36 178.80(7) 2_666 .
O3 Si3 C31 C36 -61.34(7) . .
O2 Si3 C31 C35 177.28(7) . .
O5 Si3 C31 C35 -62.53(8) 2_666 .
O3 Si3 C31 C35 57.34(8) . .
O2 Si3 C31 C32 -62.44(7) . .
O5 Si3 C31 C32 57.76(7) 2_666 .
O3 Si3 C31 C32 177.62(6) . .
C36 C31 C32 C33 61.56(11) . .
C35 C31 C32 C33 -60.39(11) . .
Si3 C31 C32 C33 -178.69(8) . .
C31 C32 C33 C34 177.52(10) . .
O6 Si4 C41 C45 -42.77(8) 2_666 .
O3 Si4 C41 C45 -163.50(7) . .
O4 Si4 C41 C45 77.04(7) . .
O6 Si4 C41 C46 -161.50(7) 2_666 .
O3 Si4 C41 C46 77.77(8) . .
O4 Si4 C41 C46 -41.69(8) . .
O6 Si4 C41 C42 81.14(7) 2_666 .
O3 Si4 C41 C42 -39.59(8) . .
O4 Si4 C41 C42 -159.05(6) . .
C45 C41 C42 C43 63.48(11) . .
C46 C41 C42 C43 -178.21(9) . .
Si4 C41 C42 C43 -60.19(10) . .
C41 C42 C43 C44 -175.37(9) . .
